data_8102561
loop_
_publ_author_name
'Hui-Ling Li'
'Yu-Ting Wang'

_publ_section_title
;
 Crystal structure of
 monoaqua-(5-bromoisophthalato)-(1,2-bi(4-pyridyl)ethane)zinc(II),
 Zn(H2O)(C8H3O4Br)(C12H12N2)
;
_journal_issue 4
_journal_name_full 'Zeitschrift f\"ur Kristallographie - New Crystal Structures'
_journal_page_first 683
_journal_volume 224
_journal_year 2009
_chemical_formula_sum 'C20 H17 Br N2 O5 Zn'
_chemical_formula_weight 510.64
_chemical_name_systematic
;
monoaqua-(5- bromoisophthalic acid)(1,2-bi(4-pyridyl)
ethane)zinc(II), [Zn(C~8~H~3~O~4~Br)(C~12~H~12~N~2~)(H~2~O)]
;
_space_group_IT_number 2
_symmetry_cell_setting triclinic
_symmetry_space_group_name_Hall '-P 1'
_symmetry_space_group_name_H-M 'P -1'
_atom_sites_solution_hydrogens geom
_atom_sites_solution_primary direct
_atom_sites_solution_secondary difmap
_audit_creation_method SHELXL-97
_cell_angle_alpha 105.706(7)
_cell_angle_beta 90.431(7)
_cell_angle_gamma 114.255(7)
_cell_formula_units_Z 2
_cell_length_a 8.036(5)
_cell_length_b 9.673(6)
_cell_length_c 14.549(9)
_cell_measurement_reflns_used 2964
_cell_measurement_temperature 294(2)
_cell_measurement_theta_max 0.00
_cell_measurement_theta_min 0.00
_cell_volume 983.5(11)
_computing_cell_refinement 'Bruker SMART'
_computing_data_collection 'Bruker SMART'
_computing_data_reduction 'Bruker SAINT'
_computing_molecular_graphics 'Bruker SHELXTL'
_computing_publication_material 'Bruker SHELXTL'
_computing_structure_refinement 'SHELXL-97 (Sheldrick, 1997)'
_computing_structure_solution 'SHELXS-97 (Sheldrick, 1990)'
_diffrn_ambient_temperature 294(2)
_diffrn_measured_fraction_theta_full 0.992
_diffrn_measured_fraction_theta_max 0.992
_diffrn_measurement_device_type 'CCD area detector'
_diffrn_measurement_method 'phi and omega scans'
_diffrn_radiation_monochromator graphite
_diffrn_radiation_source 'fine-focus sealed tube'
_diffrn_radiation_type MoK\a
_diffrn_radiation_wavelength 0.71073
_diffrn_reflns_av_R_equivalents 0.0175
_diffrn_reflns_av_sigmaI/netI 0.0277
_diffrn_reflns_limit_h_max 9
_diffrn_reflns_limit_h_min -9
_diffrn_reflns_limit_k_max 11
_diffrn_reflns_limit_k_min -11
_diffrn_reflns_limit_l_max 17
_diffrn_reflns_limit_l_min -16
_diffrn_reflns_number 7360
_diffrn_reflns_theta_full 25.50
_diffrn_reflns_theta_max 25.50
_diffrn_reflns_theta_min 2.42
_exptl_absorpt_coefficient_mu 3.315
_exptl_absorpt_correction_T_max 0.8259
_exptl_absorpt_correction_T_min 0.3899
_exptl_absorpt_correction_type multi-scan
_exptl_absorpt_process_details sadabs
_exptl_crystal_colour colourless
_exptl_crystal_density_diffrn 1.724
_exptl_crystal_density_method 'not measured'
_exptl_crystal_description block
_exptl_crystal_F_000 512
_exptl_crystal_size_max 0.35
_exptl_crystal_size_mid 0.18
_exptl_crystal_size_min 0.06
_refine_diff_density_max 0.689
_refine_diff_density_min -0.368
_refine_diff_density_rms 0.061
_refine_ls_extinction_method none
_refine_ls_goodness_of_fit_ref 1.036
_refine_ls_hydrogen_treatment constr
_refine_ls_matrix_type full
_refine_ls_number_parameters 262
_refine_ls_number_reflns 3638
_refine_ls_number_restraints 3
_refine_ls_restrained_S_all 1.036
_refine_ls_R_factor_all 0.0406
_refine_ls_R_factor_gt 0.0295
_refine_ls_shift/su_max 0.001
_refine_ls_shift/su_mean 0.000
_refine_ls_structure_factor_coef Fsqd
_refine_ls_weighting_details 'calc w=1/[\s^2^(Fo^2^)+(0.0344P)^2^+0.6031P] where P=(Fo^2^+2Fc^2^)/3'
_refine_ls_weighting_scheme calc
_refine_ls_wR_factor_gt 0.0695
_refine_ls_wR_factor_ref 0.0741
_reflns_number_gt 2975
_reflns_number_total 3638
_reflns_threshold_expression >2sigma(I)
_cod_data_source_file 1267-2775.cff
_cod_data_source_block bb
_cod_depositor_comments
;
The following automatic conversions were performed:
'_symmetry_cell_setting' value 'Triclinic' changed to 'triclinic'
according to '/home/saulius/struct/CIF-dictionaries/cif_core.dic'
dictionary named 'cif_core.dic' version 2.4.1 from 2010-06-29.

Automatic conversion script
Id: cif_fix_enum 1555 2011-01-17 13:19:09Z saulius 
;
_cod_original_sg_symbol_H-M P-1
_cod_database_code 8102561

loop_
_symmetry_equiv_pos_as_xyz
'x, y, z'
'-x, -y, -z'

loop_
_atom_site_label
_atom_site_type_symbol
_atom_site_fract_x
_atom_site_fract_y
_atom_site_fract_z
_atom_site_U_iso_or_equiv
_atom_site_adp_type
_atom_site_occupancy
_atom_site_symmetry_multiplicity
_atom_site_Wyckoff_symbol
_atom_site_calc_flag
_atom_site_refinement_flags
_atom_site_disorder_assembly
_atom_site_disorder_group
Zn1 Zn 1.06952(4) 0.32842(4) 0.47614(2) 0.03422(11) Uani 1 2 i d . . .
Br1 Br 0.18433(5) -0.33982(4) 0.09478(2) 0.04779(12) Uani 1 2 i d . . .
O1 O 0.1294(3) -0.4920(2) 0.42635(15) 0.0397(5) Uani 1 2 i d . . .
O2 O 0.4082(3) -0.3675(3) 0.51157(15) 0.0433(5) Uani 1 2 i d . . .
O3 O 0.8316(3) 0.1439(2) 0.44389(15) 0.0374(5) Uani 1 2 i d . . .
O4 O 0.7862(4) 0.1661(3) 0.29873(17) 0.0649(8) Uani 1 2 i d . . .
O5 O 1.2363(3) 0.2280(3) 0.41077(14) 0.0419(5) Uani 1 2 i d D . .
H1W H 1.2344 0.2268 0.3542 0.063 Uiso 1 2 i d RD . .
H2W H 1.3422 0.2789 0.4406 0.063 Uiso 1 2 i d RD . .
N1 N 1.1394(3) 0.3288(3) 0.61052(16) 0.0331(5) Uani 1 2 i d . . .
N2 N 1.2545(5) 0.2063(3) 1.2179(2) 0.0562(8) Uani 1 2 i d . . .
C1 C 0.3564(4) -0.2884(3) 0.37614(19) 0.0256(6) Uani 1 2 i d . . .
C2 C 0.5145(4) -0.1452(3) 0.40148(19) 0.0272(6) Uani 1 2 i d . . .
H2 H 0.5828 -0.1078 0.4620 0.033 Uiso 1 2 i calc R . .
C3 C 0.5702(4) -0.0585(3) 0.3368(2) 0.0276(6) Uani 1 2 i d . . .
C4 C 0.4709(4) -0.1167(3) 0.2457(2) 0.0297(6) Uani 1 2 i d . . .
H4 H 0.5089 -0.0606 0.2012 0.036 Uiso 1 2 i calc R . .
C5 C 0.3155(4) -0.2587(3) 0.22206(19) 0.0300(6) Uani 1 2 i d . . .
C6 C 0.2541(4) -0.3440(3) 0.2865(2) 0.0303(6) Uani 1 2 i d . . .
H6 H 0.1458 -0.4374 0.2699 0.036 Uiso 1 2 i calc R . .
C7 C 0.2980(4) -0.3872(3) 0.4450(2) 0.0303(6) Uani 1 2 i d . . .
C8 C 0.7418(4) 0.0968(3) 0.3599(2) 0.0349(7) Uani 1 2 i d . . .
C9 C 1.0569(4) 0.1961(3) 0.6350(2) 0.0352(7) Uani 1 2 i d . . .
H9 H 0.9690 0.1067 0.5896 0.042 Uiso 1 2 i calc R . .
C10 C 1.0955(4) 0.1847(4) 0.7244(2) 0.0380(7) Uani 1 2 i d . . .
H10 H 1.0334 0.0893 0.7382 0.046 Uiso 1 2 i calc R . .
C11 C 1.2249(4) 0.3131(4) 0.7930(2) 0.0355(7) Uani 1 2 i d . . .
C12 C 1.3124(6) 0.4489(4) 0.7662(2) 0.0708(13) Uani 1 2 i d . . .
H12 H 1.4039 0.5388 0.8095 0.085 Uiso 1 2 i calc R . .
C13 C 1.2667(6) 0.4537(4) 0.6768(2) 0.0661(12) Uani 1 2 i d . . .
H13 H 1.3271 0.5480 0.6615 0.079 Uiso 1 2 i calc R . .
C14 C 1.2753(5) 0.3151(4) 0.8938(2) 0.0386(7) Uani 1 2 i d . . .
H14A H 1.2511 0.3964 0.9394 0.046 Uiso 1 2 i calc R . .
H14B H 1.4065 0.3454 0.9040 0.046 Uiso 1 2 i calc R . .
C15 C 1.1739(5) 0.1587(4) 0.9159(2) 0.0464(8) Uani 1 2 i d . . .
H15A H 1.0429 0.1184 0.8959 0.056 Uiso 1 2 i calc R . .
H15B H 1.2149 0.0816 0.8791 0.056 Uiso 1 2 i calc R . .
C16 C 1.1286(6) 0.2409(4) 1.1811(2) 0.0542(10) Uani 1 2 i d . . .
H16 H 1.0555 0.2744 1.2222 0.065 Uiso 1 2 i calc R . .
C17 C 1.1020(5) 0.2292(4) 1.0852(2) 0.0508(9) Uani 1 2 i d . . .
H17 H 1.0140 0.2562 1.0632 0.061 Uiso 1 2 i calc R . .
C18 C 1.2061(5) 0.1772(4) 1.0214(2) 0.0434(8) Uani 1 2 i d . . .
C19 C 1.3384(6) 0.1434(4) 1.0601(3) 0.0561(10) Uani 1 2 i d . . .
H19 H 1.4135 0.1095 1.0207 0.067 Uiso 1 2 i calc R . .
C20 C 1.3576(6) 0.1607(4) 1.1575(3) 0.0597(10) Uani 1 2 i d . . .
H20 H 1.4482 0.1391 1.1822 0.072 Uiso 1 2 i calc R . .

loop_
_atom_site_aniso_label
_atom_site_aniso_U_11
_atom_site_aniso_U_22
_atom_site_aniso_U_33
_atom_site_aniso_U_23
_atom_site_aniso_U_13
_atom_site_aniso_U_12
Zn1 0.03099(19) 0.02994(19) 0.02962(19) 0.01826(15) -0.00434(14) -0.00418(14)
Br1 0.0489(2) 0.0543(2) 0.02932(18) 0.00933(15) -0.00806(14) 0.01407(17)
O1 0.0263(11) 0.0364(11) 0.0504(13) 0.0286(10) -0.0013(9) -0.0020(9)
O2 0.0333(12) 0.0503(13) 0.0439(13) 0.0316(11) -0.0025(10) 0.0049(10)
O3 0.0298(11) 0.0291(11) 0.0399(12) 0.0146(9) -0.0012(9) -0.0026(9)
O4 0.0705(17) 0.0468(14) 0.0464(15) 0.0284(12) 0.0028(13) -0.0133(12)
O5 0.0382(12) 0.0510(13) 0.0277(11) 0.0159(10) -0.0019(9) 0.0083(10)
N1 0.0357(13) 0.0329(13) 0.0262(12) 0.0145(10) 0.0029(10) 0.0070(11)
N2 0.085(2) 0.0391(16) 0.0310(15) 0.0163(13) -0.0020(16) 0.0101(16)
C1 0.0232(13) 0.0223(13) 0.0294(14) 0.0119(11) 0.0033(11) 0.0053(11)
C2 0.0258(14) 0.0267(14) 0.0257(14) 0.0106(11) 0.0016(11) 0.0062(11)
C3 0.0269(14) 0.0223(13) 0.0297(15) 0.0100(11) 0.0036(11) 0.0053(11)
C4 0.0313(15) 0.0300(15) 0.0297(15) 0.0163(12) 0.0077(12) 0.0103(12)
C5 0.0325(15) 0.0322(15) 0.0213(14) 0.0067(12) -0.0010(11) 0.0110(13)
C6 0.0243(14) 0.0260(14) 0.0327(15) 0.0092(12) 0.0010(12) 0.0030(11)
C7 0.0276(15) 0.0270(14) 0.0348(16) 0.0163(12) 0.0059(12) 0.0057(12)
C8 0.0341(16) 0.0276(15) 0.0369(17) 0.0158(13) 0.0083(14) 0.0036(13)
C9 0.0426(17) 0.0287(15) 0.0287(15) 0.0116(12) -0.0003(13) 0.0082(13)
C10 0.0513(19) 0.0322(16) 0.0312(16) 0.0173(13) 0.0045(14) 0.0139(14)
C11 0.0421(17) 0.0386(17) 0.0260(15) 0.0135(13) 0.0047(13) 0.0152(14)
C12 0.086(3) 0.045(2) 0.0351(19) 0.0198(16) -0.0200(19) -0.0211(19)
C13 0.082(3) 0.041(2) 0.039(2) 0.0253(17) -0.0153(19) -0.0161(19)
C14 0.0480(18) 0.0398(17) 0.0253(15) 0.0128(13) 0.0024(13) 0.0144(15)
C15 0.070(2) 0.0423(18) 0.0265(16) 0.0150(14) 0.0066(16) 0.0210(17)
C16 0.083(3) 0.0388(19) 0.0330(18) 0.0121(15) 0.0142(18) 0.0171(19)
C17 0.074(3) 0.048(2) 0.0360(18) 0.0219(16) 0.0104(17) 0.0261(19)
C18 0.068(2) 0.0346(17) 0.0277(16) 0.0145(13) 0.0066(15) 0.0190(16)
C19 0.082(3) 0.055(2) 0.043(2) 0.0225(17) 0.0118(19) 0.035(2)
C20 0.085(3) 0.052(2) 0.047(2) 0.0221(18) -0.005(2) 0.031(2)

loop_
_atom_type_symbol
_atom_type_description
_atom_type_scat_dispersion_real
_atom_type_scat_dispersion_imag
_atom_type_scat_source
C C 0.0033 0.0016 'International Tables Vol C Tables 4.2.6.8 and 6.1.1.4'
H H 0.0000 0.0000 'International Tables Vol C Tables 4.2.6.8 and 6.1.1.4'
N N 0.0061 0.0033 'International Tables Vol C Tables 4.2.6.8 and 6.1.1.4'
O O 0.0106 0.0060 'International Tables Vol C Tables 4.2.6.8 and 6.1.1.4'
Zn Zn 0.2839 1.4301 'International Tables Vol C Tables 4.2.6.8 and 6.1.1.4'
Br Br -0.2901 2.4595 'International Tables Vol C Tables 4.2.6.8 and 6.1.1.4'

loop_
_geom_angle_atom_site_label_1
_geom_angle_atom_site_label_2
_geom_angle_atom_site_label_3
_geom_angle
_geom_angle_site_symmetry_1
_geom_angle_site_symmetry_3
_geom_angle_publ_flag
O1 Zn1 O3 123.76(9) 1_665 . ?
O1 Zn1 N1 128.69(9) 1_665 . ?
O3 Zn1 N1 98.85(9) . . ?
O1 Zn1 O5 102.30(9) 1_665 . ?
O3 Zn1 O5 100.84(10) . . ?
N1 Zn1 O5 95.35(10) . . ?
C7 O1 Zn1 116.84(18) . 1_445 ?
C8 O3 Zn1 119.07(17) . . ?
Zn1 O5 H1W 109.5 . . ?
Zn1 O5 H2W 109.2 . . ?
H1W O5 H2W 111.7 . . ?
C9 N1 C13 116.7(3) . . ?
C9 N1 Zn1 118.91(19) . . ?
C13 N1 Zn1 124.3(2) . . ?
C20 N2 C16 116.8(3) . . ?
C6 C1 C2 120.1(2) . . ?
C6 C1 C7 119.3(2) . . ?
C2 C1 C7 120.6(2) . . ?
C3 C2 C1 120.1(3) . . ?
C3 C2 H2 119.9 . . ?
C1 C2 H2 119.9 . . ?
C2 C3 C4 119.8(2) . . ?
C2 C3 C8 122.5(3) . . ?
C4 C3 C8 117.7(2) . . ?
C5 C4 C3 119.1(2) . . ?
C5 C4 H4 120.5 . . ?
C3 C4 H4 120.5 . . ?
C4 C5 C6 122.0(3) . . ?
C4 C5 Br1 118.4(2) . . ?
C6 C5 Br1 119.5(2) . . ?
C5 C6 C1 118.8(2) . . ?
C5 C6 H6 120.6 . . ?
C1 C6 H6 120.6 . . ?
O2 C7 O1 124.2(2) . . ?
O2 C7 C1 120.9(2) . . ?
O1 C7 C1 114.9(2) . . ?
O4 C8 O3 125.1(3) . . ?
O4 C8 C3 119.4(3) . . ?
O3 C8 C3 115.5(2) . . ?
N1 C9 C10 123.1(3) . . ?
N1 C9 H9 118.4 . . ?
C10 C9 H9 118.4 . . ?
C11 C10 C9 120.3(3) . . ?
C11 C10 H10 119.8 . . ?
C9 C10 H10 119.8 . . ?
C10 C11 C12 116.1(3) . . ?
C10 C11 C14 124.8(3) . . ?
C12 C11 C14 119.1(3) . . ?
C13 C12 C11 120.9(3) . . ?
C13 C12 H12 119.5 . . ?
C11 C12 H12 119.5 . . ?
N1 C13 C12 122.8(3) . . ?
N1 C13 H13 118.6 . . ?
C12 C13 H13 118.6 . . ?
C11 C14 C15 115.2(3) . . ?
C11 C14 H14A 108.5 . . ?
C15 C14 H14A 108.5 . . ?
C11 C14 H14B 108.5 . . ?
C15 C14 H14B 108.5 . . ?
H14A C14 H14B 107.5 . . ?
C18 C15 C14 112.0(3) . . ?
C18 C15 H15A 109.2 . . ?
C14 C15 H15A 109.2 . . ?
C18 C15 H15B 109.2 . . ?
C14 C15 H15B 109.2 . . ?
H15A C15 H15B 107.9 . . ?
N2 C16 C17 123.1(4) . . ?
N2 C16 H16 118.4 . . ?
C17 C16 H16 118.4 . . ?
C16 C17 C18 120.2(4) . . ?
C16 C17 H17 119.9 . . ?
C18 C17 H17 119.9 . . ?
C17 C18 C19 116.6(3) . . ?
C17 C18 C15 120.6(3) . . ?
C19 C18 C15 122.8(3) . . ?
C20 C19 C18 119.4(4) . . ?
C20 C19 H19 120.3 . . ?
C18 C19 H19 120.3 . . ?
N2 C20 C19 123.9(4) . . ?
N2 C20 H20 118.1 . . ?
C19 C20 H20 118.1 . . ?

loop_
_geom_bond_atom_site_label_1
_geom_bond_atom_site_label_2
_geom_bond_distance
_geom_bond_site_symmetry_2
_geom_bond_publ_flag
Zn1 O1 1.943(2) 1_665 ?
Zn1 O3 1.947(2) . ?
Zn1 N1 2.029(3) . ?
Zn1 O5 2.057(2) . ?
Br1 C5 1.913(3) . ?
O1 C7 1.286(3) . ?
O1 Zn1 1.943(2) 1_445 ?
O2 C7 1.228(3) . ?
O3 C8 1.279(4) . ?
O4 C8 1.225(3) . ?
O5 H1W 0.8200 . ?
O5 H2W 0.8306 . ?
N1 C9 1.329(4) . ?
N1 C13 1.332(4) . ?
N2 C20 1.324(5) . ?
N2 C16 1.338(5) . ?
C1 C6 1.381(4) . ?
C1 C2 1.392(4) . ?
C1 C7 1.514(4) . ?
C2 C3 1.384(4) . ?
C2 H2 0.9300 . ?
C3 C4 1.386(4) . ?
C3 C8 1.513(4) . ?
C4 C5 1.376(4) . ?
C4 H4 0.9300 . ?
C5 C6 1.376(4) . ?
C6 H6 0.9300 . ?
C9 C10 1.379(4) . ?
C9 H9 0.9300 . ?
C10 C11 1.368(4) . ?
C10 H10 0.9300 . ?
C11 C12 1.376(4) . ?
C11 C14 1.511(4) . ?
C12 C13 1.367(5) . ?
C12 H12 0.9300 . ?
C13 H13 0.9300 . ?
C14 C15 1.520(4) . ?
C14 H14A 0.9700 . ?
C14 H14B 0.9700 . ?
C15 C18 1.505(4) . ?
C15 H15A 0.9700 . ?
C15 H15B 0.9700 . ?
C16 C17 1.375(5) . ?
C16 H16 0.9300 . ?
C17 C18 1.385(5) . ?
C17 H17 0.9300 . ?
C18 C19 1.389(5) . ?
C19 C20 1.382(5) . ?
C19 H19 0.9300 . ?
C20 H20 0.9300 . ?

loop_
_geom_hbond_atom_site_label_D
_geom_hbond_atom_site_label_H
_geom_hbond_atom_site_label_A
_geom_hbond_distance_DH
_geom_hbond_distance_HA
_geom_hbond_distance_DA
_geom_hbond_angle_DHA
_geom_hbond_site_symmetry_A
O5 H1W N2 0.82 1.95 2.767(4) 170.9 1_554
O5 H2W O2 0.83 1.87 2.687(3) 168.9 2_756

loop_
_geom_torsion_atom_site_label_1
_geom_torsion_atom_site_label_2
_geom_torsion_atom_site_label_3
_geom_torsion_atom_site_label_4
_geom_torsion
_geom_torsion_site_symmetry_1
_geom_torsion_site_symmetry_2
_geom_torsion_site_symmetry_3
_geom_torsion_site_symmetry_4
_geom_torsion_publ_flag
O1 Zn1 O3 C8 33.3(3) 1_665 . . . ?
N1 Zn1 O3 C8 -176.8(2) . . . . ?
O5 Zn1 O3 C8 -79.5(2) . . . . ?
O1 Zn1 N1 C9 167.8(2) 1_665 . . . ?
O3 Zn1 N1 C9 20.1(2) . . . . ?
O5 Zn1 N1 C9 -81.8(2) . . . . ?
O1 Zn1 N1 C13 -13.6(4) 1_665 . . . ?
O3 Zn1 N1 C13 -161.3(3) . . . . ?
O5 Zn1 N1 C13 96.9(3) . . . . ?
C6 C1 C2 C3 -0.3(4) . . . . ?
C7 C1 C2 C3 177.8(3) . . . . ?
C1 C2 C3 C4 -1.8(4) . . . . ?
C1 C2 C3 C8 -179.3(3) . . . . ?
C2 C3 C4 C5 1.5(4) . . . . ?
C8 C3 C4 C5 179.2(3) . . . . ?
C3 C4 C5 C6 0.8(4) . . . . ?
C3 C4 C5 Br1 -178.3(2) . . . . ?
C4 C5 C6 C1 -2.8(4) . . . . ?
Br1 C5 C6 C1 176.3(2) . . . . ?
C2 C1 C6 C5 2.5(4) . . . . ?
C7 C1 C6 C5 -175.6(3) . . . . ?
Zn1 O1 C7 O2 -21.4(4) 1_445 . . . ?
Zn1 O1 C7 C1 157.07(19) 1_445 . . . ?
C6 C1 C7 O2 159.0(3) . . . . ?
C2 C1 C7 O2 -19.1(4) . . . . ?
C6 C1 C7 O1 -19.6(4) . . . . ?
C2 C1 C7 O1 162.4(3) . . . . ?
Zn1 O3 C8 O4 -6.1(5) . . . . ?
Zn1 O3 C8 C3 172.82(18) . . . . ?
C2 C3 C8 O4 178.3(3) . . . . ?
C4 C3 C8 O4 0.7(4) . . . . ?
C2 C3 C8 O3 -0.7(4) . . . . ?
C4 C3 C8 O3 -178.3(3) . . . . ?
C13 N1 C9 C10 1.1(5) . . . . ?
Zn1 N1 C9 C10 179.8(2) . . . . ?
N1 C9 C10 C11 -0.5(5) . . . . ?
C9 C10 C11 C12 -1.0(5) . . . . ?
C9 C10 C11 C14 178.7(3) . . . . ?
C10 C11 C12 C13 1.8(6) . . . . ?
C14 C11 C12 C13 -177.9(4) . . . . ?
C9 N1 C13 C12 -0.3(6) . . . . ?
Zn1 N1 C13 C12 -178.9(4) . . . . ?
C11 C12 C13 N1 -1.2(7) . . . . ?
C10 C11 C14 C15 1.5(5) . . . . ?
C12 C11 C14 C15 -178.9(4) . . . . ?
C11 C14 C15 C18 -170.0(3) . . . . ?
C20 N2 C16 C17 0.7(5) . . . . ?
N2 C16 C17 C18 1.1(5) . . . . ?
C16 C17 C18 C19 -1.8(5) . . . . ?
C16 C17 C18 C15 177.9(3) . . . . ?
C14 C15 C18 C17 83.6(4) . . . . ?
C14 C15 C18 C19 -96.7(4) . . . . ?
C17 C18 C19 C20 0.9(5) . . . . ?
C15 C18 C19 C20 -178.9(3) . . . . ?
C16 N2 C20 C19 -1.8(5) . . . . ?
C18 C19 C20 N2 1.0(6) . . . . ?
